data_7129898
loop_
_publ_author_name
'Tsukada, Tetsuyoshi'
'Shoji, Yoshiaki'
'Takenouchi, Kumiko'
'Taka, Hideo'
'Fukushima, Takanori'

_publ_section_title
;
 A carbon-functionality-appended diborylacetylene available for a
 component of organic synthesis and OLEDs
;
_journal_name_full 'Chemical Communications'
_journal_paper_doi 10.1039/D2CC01159J
_journal_year 2022
_chemical_formula_moiety 'C32 H16 B2 Co2 O8'
_chemical_formula_sum 'C32 H16 B2 Co2 O8'
_chemical_formula_weight 667.93
_space_group_crystal_system triclinic
_space_group_IT_number 2
_space_group_name_Hall '-P 1'
_space_group_name_H-M_alt 'P -1'
_atom_sites_solution_hydrogens geom
_atom_sites_solution_primary iterative
_audit_creation_date 2022-02-15
_audit_creation_method
;
Olex2 1.3
(compiled 2020.11.12 svn.r5f609507 for OlexSys, GUI svn.r6408)
;
_audit_update_record
;
2022-02-25 deposited with the CCDC.	2022-03-25 downloaded from the CCDC.
;
_cell_angle_alpha 99.675(3)
_cell_angle_beta 92.194(3)
_cell_angle_gamma 102.399(3)
_cell_formula_units_Z 2
_cell_length_a 9.2258(4)
_cell_length_b 12.6088(4)
_cell_length_c 12.6939(4)
_cell_measurement_reflns_used 6860
_cell_measurement_temperature 93.15
_cell_measurement_theta_max 76.0350
_cell_measurement_theta_min 3.6010
_cell_volume 1417.43(9)
_computing_cell_refinement 'CrysAlisPro 1.171.40.54a (Rigaku OD, 2019)'
_computing_data_collection 'CrysAlisPro 1.171.40.54a (Rigaku OD, 2019)'
_computing_data_reduction 'CrysAlisPro 1.171.40.54a (Rigaku OD, 2019)'
_computing_molecular_graphics 'Olex2 1.3 (Dolomanov et al., 2009)'
_computing_publication_material 'Olex2 1.3 (Dolomanov et al., 2009)'
_computing_structure_refinement 'SHELXL 2018/3 (Sheldrick, 2015)'
_computing_structure_solution 'olex2.solve 1.3 (Bourhis et al., 2015)'
_diffrn_ambient_temperature 93.15
_diffrn_detector 'Rigaku HyPix-6000 area detector'
_diffrn_detector_area_resol_mean 10.0
_diffrn_detector_type 'HPC area detector'
_diffrn_measured_fraction_theta_full 0.996
_diffrn_measured_fraction_theta_max 0.954
_diffrn_measurement_details
;
List of Runs (angles in degrees, time in seconds):

  # Type    Start    End  Width  t~exp~   \w     \q     \k     \f   Frames
#--------------------------------------------------------------------------
  1  \w    -65.00 -15.00   0.50    0.05    --  -46.20  71.00 175.00  100
  2  \w    -12.00  13.00   0.50    0.05    --  -46.20  71.00 175.00   50
  3  \w    -64.00 -38.00   0.50    0.20    -- -102.00  71.00 175.00   52
  4  \w   -108.00 -61.00   0.50    0.20    -- -102.00 109.00 115.69   94
  5  \w   -104.00 -50.00   0.50    0.20    -- -102.00  77.00   0.00  108
  6  \w    -61.00 -29.00   0.50    0.20    -- -102.00 110.00 -37.04   64
  7  \w    -54.00 -29.00   0.50    0.20    -- -102.00 125.00 -30.00   50
  8  \w    -69.00 -44.00   0.50    0.20    -- -102.00  61.00 -60.00   50
  9  \w   -110.00 -82.00   0.50    0.20    -- -102.00 125.00-180.00   56
 10  \w   -112.00 -59.00   0.50    0.20    -- -102.00 125.00-150.00  106
 11  \w   -108.00 -77.00   0.50    0.20    -- -102.00 110.00 -37.04   62
 12  \w   -109.00 -63.00   0.50    0.20    -- -102.00 125.00 -30.00   92
 13  \w   -173.00 -90.00   0.50    0.20    -- -102.00 -45.00 -90.00  166
 14  \w   -117.00 -29.00   0.50    0.05    --  -46.20 -71.00  44.00  176
 15  \w    -27.00  27.00   0.50    0.05    --   46.20 -19.00  60.00  108
 16  \w    -19.00  45.00   0.50    0.05    --   46.20 -71.00  44.00  128
 17  \w     22.00  58.00   0.50    0.05    --   46.20-125.00  60.00   72
 18  \w     41.00  90.00   0.50    0.20    --  104.61 -71.00  44.00   98
 19  \w     54.00  87.00   0.50    0.20    --  104.61 -94.00 120.00   66
 20  \w     55.00 105.00   0.50    0.20    --  104.61 -94.00 150.00  100
 21  \w     81.00 107.00   0.50    0.20    --  104.61-125.00  30.00   52
 22  \w     73.00 107.00   0.50    0.20    --  104.61 -77.00 -60.00   68
 23  \w     93.00 137.00   0.50    0.20    --  104.61  15.00-150.00   88
 24  \w     95.00 155.00   0.50    0.20    --  104.61  45.00-150.00  120
 25  \w     96.00 175.00   0.50    0.20    --  104.61  45.00  90.00  158
 26  \w     94.00 167.00   0.50    0.20    --  104.61  45.00 120.00  146
 27  \w     86.00 168.00   0.50    0.20    --  104.61  71.00 175.00  164
 28  \w     38.00  64.00   0.50    0.20    --  104.61 -77.00 -60.00   52
 29  \w     32.00  57.00   0.50    0.20    --  104.61 -61.00 -90.00   50
 30  \w     33.00  69.00   0.50    0.20    --  104.61 -61.00-150.00   72
 31  \w     44.00  69.00   0.50    0.20    --  104.61 -61.00-180.00   50
 32  \w     20.00  88.00   0.50    0.05    --   46.20-125.00 -90.00  136
 33  \w     33.00  62.00   0.50    0.20    --  104.61-125.00  30.00   58
 34  \w     37.00 100.00   0.50    0.20    --  104.61 -94.00  60.00  126
 35  \w     32.00  73.00   0.50    0.20    --  104.61 -61.00 120.00   82
 36  \w     42.00 111.00   0.50    0.05    --   46.20  71.00 175.00  138
 37  \w   -157.00-106.00   0.50    0.20    -- -102.00 -71.00  44.00  102
;
_diffrn_measurement_device 'four-circle diffractometer'
_diffrn_measurement_device_type 'Rigaku XtaLAB Synergy-DW'
_diffrn_measurement_method '\w scans'
_diffrn_orient_matrix_type 'CrysAlisPro convention (1999,Acta A55,543-557)'
_diffrn_orient_matrix_UB_11 0.0604655000
_diffrn_orient_matrix_UB_12 0.1118051000
_diffrn_orient_matrix_UB_13 -0.0341889000
_diffrn_orient_matrix_UB_21 0.1233190000
_diffrn_orient_matrix_UB_22 0.0291603000
_diffrn_orient_matrix_UB_23 0.0922080000
_diffrn_orient_matrix_UB_31 0.1026817000
_diffrn_orient_matrix_UB_32 -0.0531684000
_diffrn_orient_matrix_UB_33 -0.0746772000
_diffrn_radiation_monochromator 'multi-layer mirror optics'
_diffrn_radiation_probe x-ray
_diffrn_radiation_type 'Cu K\a'
_diffrn_radiation_wavelength 1.54184
_diffrn_reflns_av_R_equivalents 0.0764
_diffrn_reflns_av_unetI/netI 0.0642
_diffrn_reflns_Laue_measured_fraction_full 0.996
_diffrn_reflns_Laue_measured_fraction_max 0.954
_diffrn_reflns_limit_h_max 11
_diffrn_reflns_limit_h_min -11
_diffrn_reflns_limit_k_max 15
_diffrn_reflns_limit_k_min -15
_diffrn_reflns_limit_l_max 15
_diffrn_reflns_limit_l_min -15
_diffrn_reflns_number 16475
_diffrn_reflns_point_group_measured_fraction_full 0.996
_diffrn_reflns_point_group_measured_fraction_max 0.954
_diffrn_reflns_theta_full 67.684
_diffrn_reflns_theta_max 76.459
_diffrn_reflns_theta_min 3.543
_diffrn_source 'rotating anode X-ray generator'
_diffrn_source_type PhotonJet-DW
_exptl_absorpt_coefficient_mu 9.623
_exptl_absorpt_correction_T_max 1.00000
_exptl_absorpt_correction_T_min 0.28234
_exptl_absorpt_correction_type multi-scan
_exptl_absorpt_process_details
;
CrysAlisPro 1.171.40.54a (Rigaku Oxford Diffraction, 2019)
Empirical absorption correction using spherical harmonics,
 implemented in SCALE3 ABSPACK scaling algorithm.
;
_exptl_crystal_colour 'dark green'
_exptl_crystal_colour_modifier dark
_exptl_crystal_colour_primary green
_exptl_crystal_density_diffrn 1.565
_exptl_crystal_description plate
_exptl_crystal_F_000 672
_exptl_crystal_size_max 0.23
_exptl_crystal_size_mid 0.18
_exptl_crystal_size_min 0.07
_refine_diff_density_max 1.767
_refine_diff_density_min -0.625
_refine_diff_density_rms 0.130
_refine_ls_extinction_method none
_refine_ls_goodness_of_fit_ref 1.033
_refine_ls_hydrogen_treatment constr
_refine_ls_matrix_type full
_refine_ls_number_parameters 397
_refine_ls_number_reflns 5686
_refine_ls_number_restraints 0
_refine_ls_restrained_S_all 1.033
_refine_ls_R_factor_all 0.0820
_refine_ls_R_factor_gt 0.0696
_refine_ls_shift/su_max 0.000
_refine_ls_shift/su_mean 0.000
_refine_ls_structure_factor_coef Fsqd
_refine_ls_weighting_details 'w=1/[\s^2^(Fo^2^)+(0.1222P)^2^+2.3909P] where P=(Fo^2^+2Fc^2^)/3'
_refine_ls_weighting_scheme calc
_refine_ls_wR_factor_gt 0.1809
_refine_ls_wR_factor_ref 0.1959
_reflns_Friedel_coverage 0.000
_reflns_number_gt 4795
_reflns_number_total 5686
_reflns_threshold_expression 'I > 2\s(I)'
_cod_data_source_file d2cc01159j2.cif
_cod_data_source_block tkd-01-40
_cod_database_code 7129898
_shelx_shelxl_version_number 2018/3
_chemical_oxdiff_formula 'Co2 B2 C32 H16 O8 '
_shelx_space_group_comment
;
The symmetry employed for this shelxl refinement is uniquely defined
by the following loop, which should always be used as a source of
symmetry information in preference to the above space-group names.
They are only intended as comments.
;
_reflns_odcompleteness_completeness 99.66
_reflns_odcompleteness_iscentric 1
_reflns_odcompleteness_theta 66.97
_olex2_refinement_description
;
1. Fixed Uiso
 At 1.2 times of:
  All C(H) groups
2.a Aromatic/amide H refined with riding coordinates:
 C16(H16), C19(H19), C17(H17), C7(H7), C13(H13), C10(H10), C5(H5), C25(H25),
 C12(H12), C18(H18), C4(H4), C6(H6), C24(H24), C23(H23), C22(H22), C11(H11)
;
_olex2_submission_special_instructions 'No special instructions were received'
_oxdiff_exptl_absorpt_empirical_details
;
Empirical correction (ABSPACK) includes:
- Absorption correction using spherical harmonics
- Frame scaling
;
_oxdiff_exptl_absorpt_empirical_full_max 3.142
_oxdiff_exptl_absorpt_empirical_full_min 0.532

loop_
_space_group_symop_operation_xyz
'x, y, z'
'-x, -y, -z'

loop_
_atom_site_label
_atom_site_type_symbol
_atom_site_fract_x
_atom_site_fract_y
_atom_site_fract_z
_atom_site_U_iso_or_equiv
_atom_site_adp_type
_atom_site_occupancy
_atom_site_site_symmetry_order
_atom_site_calc_flag
_atom_site_refinement_flags_posn
_atom_site_refinement_flags_adp
_atom_site_refinement_flags_occupancy
_atom_site_disorder_assembly
_atom_site_disorder_group
Co1 Co 0.49089(7) 0.71667(5) 0.16861(5) 0.0225(2) Uani 1 1 d . . . . .
Co2 Co 0.44539(7) 0.89031(5) 0.26789(5) 0.0229(2) Uani 1 1 d . . . . .
O2 O 0.3904(4) 0.7617(3) 0.6475(2) 0.0288(7) Uani 1 1 d . . . . .
O5 O 0.4950(4) 0.7621(3) -0.0540(3) 0.0347(8) Uani 1 1 d . . . . .
O1 O -0.1419(4) 0.6123(3) 0.0246(2) 0.0298(7) Uani 1 1 d . . . . .
O3 O 0.4313(4) 0.4746(3) 0.1356(3) 0.0355(8) Uani 1 1 d . . . . .
O8 O 0.5743(4) 1.0174(3) 0.1073(3) 0.0382(8) Uani 1 1 d . . . . .
O7 O 0.6749(4) 0.9562(3) 0.4514(3) 0.0380(8) Uani 1 1 d . . . . .
O4 O 0.8077(4) 0.7797(3) 0.2499(3) 0.0385(8) Uani 1 1 d . . . . .
O6 O 0.2209(5) 1.0204(4) 0.3162(3) 0.0461(9) Uani 1 1 d . . . . .
C15 C 0.2507(5) 0.7676(3) 0.4830(3) 0.0245(9) Uani 1 1 d . . . . .
C1 C 0.2953(5) 0.7482(3) 0.2093(3) 0.0232(8) Uani 1 1 d . . . . .
C20 C 0.2690(5) 0.7823(4) 0.5946(3) 0.0244(8) Uani 1 1 d . . . . .
C26 C 0.4892(5) 0.7110(4) 0.5935(3) 0.0258(9) Uani 1 1 d . . . . .
C2 C 0.3724(5) 0.7371(3) 0.2963(3) 0.0228(8) Uani 1 1 d . . . . .
C16 C 0.1203(5) 0.7913(4) 0.4409(4) 0.0271(9) Uani 1 1 d . . . . .
H16 H 0.102294 0.781658 0.365318 0.033 Uiso 1 1 calc R U . . .
C3 C 0.0406(5) 0.5986(4) 0.1624(3) 0.0247(9) Uani 1 1 d . . . . .
C21 C 0.4899(5) 0.6907(4) 0.4813(3) 0.0256(9) Uani 1 1 d . . . . .
C9 C 0.0841(5) 0.7590(4) 0.0553(3) 0.0245(9) Uani 1 1 d . . . . .
C19 C 0.1690(6) 0.8211(4) 0.6613(4) 0.0305(10) Uani 1 1 d . . . . .
H19 H 0.186867 0.832038 0.736934 0.037 Uiso 1 1 calc R U . . .
C14 C -0.0565(5) 0.7083(4) 0.0035(3) 0.0264(9) Uani 1 1 d . . . . .
C31 C 0.5889(5) 0.9337(4) 0.3811(4) 0.0275(9) Uani 1 1 d . . . . .
C29 C 0.4938(5) 0.7441(4) 0.0302(4) 0.0280(9) Uani 1 1 d . . . . .
C8 C -0.0969(5) 0.5611(4) 0.1036(4) 0.0273(9) Uani 1 1 d . . . . .
C17 C 0.0179(5) 0.8278(4) 0.5052(4) 0.0324(10) Uani 1 1 d . . . . .
H17 H -0.069602 0.842097 0.474155 0.039 Uiso 1 1 calc R U . . .
C7 C -0.2033(5) 0.4684(4) 0.1191(4) 0.0313(10) Uani 1 1 d . . . . .
H7 H -0.294314 0.444598 0.075509 0.038 Uiso 1 1 calc R U . . .
C13 C -0.1238(5) 0.7518(4) -0.0740(4) 0.0313(10) Uani 1 1 d . . . . .
H13 H -0.219028 0.714551 -0.107763 0.038 Uiso 1 1 calc R U . . .
C30 C 0.3085(6) 0.9709(4) 0.3022(4) 0.0322(10) Uani 1 1 d . . . . .
C10 C 0.1556(5) 0.8582(4) 0.0232(3) 0.0280(9) Uani 1 1 d . . . . .
H10 H 0.251911 0.895142 0.055267 0.034 Uiso 1 1 calc R U . . .
C5 C -0.0373(5) 0.4470(4) 0.2611(4) 0.0318(10) Uani 1 1 d . . . . .
H5 H -0.016560 0.408398 0.315970 0.038 Uiso 1 1 calc R U . . .
C25 C 0.5929(6) 0.6808(4) 0.6597(4) 0.0343(10) Uani 1 1 d . . . . .
H25 H 0.592056 0.697263 0.735466 0.041 Uiso 1 1 calc R U . . .
C12 C -0.0509(6) 0.8493(4) -0.1010(4) 0.0328(10) Uani 1 1 d . . . . .
H12 H -0.096567 0.880656 -0.152662 0.039 Uiso 1 1 calc R U . . .
C18 C 0.0434(6) 0.8437(4) 0.6164(4) 0.0350(11) Uani 1 1 d . . . . .
H18 H -0.026143 0.870227 0.661207 0.042 Uiso 1 1 calc R U . . .
C32 C 0.5233(5) 0.9659(4) 0.1684(4) 0.0300(10) Uani 1 1 d . . . . .
C4 C 0.0656(5) 0.5369(4) 0.2422(4) 0.0294(9) Uani 1 1 d . . . . .
H4 H 0.157767 0.558698 0.284627 0.035 Uiso 1 1 calc R U . . .
C6 C -0.1734(5) 0.4128(4) 0.1983(4) 0.0329(10) Uani 1 1 d . . . . .
H6 H -0.245151 0.350750 0.210778 0.039 Uiso 1 1 calc R U . . .
C24 C 0.6948(5) 0.6275(5) 0.6136(4) 0.0355(11) Uani 1 1 d . . . . .
H24 H 0.764863 0.606355 0.658001 0.043 Uiso 1 1 calc R U . . .
C27 C 0.4552(5) 0.5686(4) 0.1464(4) 0.0296(10) Uani 1 1 d . . . . .
C23 C 0.6981(5) 0.6036(4) 0.5028(4) 0.0340(10) Uani 1 1 d . . . . .
H23 H 0.769415 0.566005 0.471814 0.041 Uiso 1 1 calc R U . . .
C22 C 0.5975(5) 0.6346(4) 0.4384(4) 0.0288(9) Uani 1 1 d . . . . .
H22 H 0.600345 0.617942 0.362768 0.035 Uiso 1 1 calc R U . . .
C11 C 0.0909(5) 0.9026(4) -0.0523(4) 0.0304(10) Uani 1 1 d . . . . .
H11 H 0.142000 0.969454 -0.071710 0.036 Uiso 1 1 calc R U . . .
C28 C 0.6861(6) 0.7532(4) 0.2196(3) 0.0294(10) Uani 1 1 d . . . . .
B2 B 0.3727(5) 0.7291(4) 0.4165(4) 0.0224(9) Uani 1 1 d . . . . .
B1 B 0.1460(5) 0.7051(4) 0.1416(4) 0.0237(9) Uani 1 1 d . . . . .

loop_
_atom_site_aniso_label
_atom_site_aniso_U_11
_atom_site_aniso_U_22
_atom_site_aniso_U_33
_atom_site_aniso_U_23
_atom_site_aniso_U_13
_atom_site_aniso_U_12
Co1 0.0237(4) 0.0240(4) 0.0188(3) -0.0003(3) -0.0011(3) 0.0067(3)
Co2 0.0253(4) 0.0225(4) 0.0197(3) 0.0008(3) -0.0012(3) 0.0060(3)
O2 0.0339(17) 0.0326(16) 0.0210(14) 0.0037(12) -0.0007(12) 0.0113(13)
O5 0.043(2) 0.0396(19) 0.0223(16) 0.0052(14) 0.0032(14) 0.0119(15)
O1 0.0296(16) 0.0333(17) 0.0264(16) 0.0056(13) -0.0057(13) 0.0083(13)
O3 0.0364(18) 0.0241(17) 0.044(2) 0.0019(14) -0.0057(15) 0.0078(13)
O8 0.0379(19) 0.041(2) 0.0336(18) 0.0166(16) -0.0037(15) -0.0014(15)
O7 0.044(2) 0.0351(18) 0.0280(17) 0.0016(14) -0.0175(15) 0.0001(15)
O4 0.0255(17) 0.046(2) 0.0383(19) -0.0051(16) -0.0051(14) 0.0075(15)
O6 0.051(2) 0.052(2) 0.045(2) 0.0057(18) 0.0051(18) 0.034(2)
C15 0.027(2) 0.0222(19) 0.024(2) 0.0033(16) 0.0005(17) 0.0056(16)
C1 0.026(2) 0.0211(19) 0.0206(19) 0.0004(15) -0.0007(16) 0.0041(16)
C20 0.026(2) 0.024(2) 0.022(2) 0.0051(16) -0.0032(16) 0.0053(16)
C26 0.028(2) 0.026(2) 0.022(2) 0.0029(16) -0.0049(17) 0.0041(17)
C2 0.024(2) 0.0214(19) 0.0201(19) 0.0003(15) -0.0009(15) 0.0013(15)
C16 0.027(2) 0.030(2) 0.026(2) 0.0069(18) -0.0007(17) 0.0095(17)
C3 0.027(2) 0.023(2) 0.021(2) -0.0036(16) -0.0017(16) 0.0065(16)
C21 0.030(2) 0.024(2) 0.022(2) 0.0054(16) -0.0007(17) 0.0055(17)
C9 0.024(2) 0.031(2) 0.0199(19) 0.0003(16) 0.0008(16) 0.0110(17)
C19 0.040(3) 0.030(2) 0.025(2) 0.0082(18) 0.0047(19) 0.0119(19)
C14 0.028(2) 0.033(2) 0.021(2) 0.0033(17) -0.0002(16) 0.0136(18)
C31 0.031(2) 0.0204(19) 0.029(2) 0.0015(17) 0.0027(19) 0.0047(17)
C29 0.027(2) 0.028(2) 0.027(2) 0.0005(18) -0.0016(17) 0.0072(17)
C8 0.030(2) 0.030(2) 0.023(2) -0.0003(17) -0.0009(17) 0.0112(18)
C17 0.031(2) 0.037(2) 0.030(2) 0.0020(19) 0.0008(19) 0.012(2)
C7 0.028(2) 0.032(2) 0.032(2) -0.0010(19) -0.0019(18) 0.0075(18)
C13 0.029(2) 0.041(3) 0.026(2) 0.0038(19) -0.0015(18) 0.017(2)
C30 0.042(3) 0.032(2) 0.023(2) 0.0037(18) 0.0013(19) 0.011(2)
C10 0.030(2) 0.032(2) 0.022(2) 0.0040(17) -0.0004(17) 0.0091(18)
C5 0.033(2) 0.032(2) 0.032(2) 0.0089(19) -0.0021(19) 0.0095(19)
C25 0.038(3) 0.039(3) 0.026(2) 0.0088(19) -0.0043(19) 0.007(2)
C12 0.040(3) 0.043(3) 0.021(2) 0.0094(19) 0.0024(19) 0.021(2)
C18 0.038(3) 0.039(3) 0.032(2) 0.006(2) 0.009(2) 0.016(2)
C32 0.031(2) 0.022(2) 0.029(2) -0.0087(18) -0.0114(18) 0.0028(17)
C4 0.029(2) 0.028(2) 0.030(2) 0.0022(18) -0.0015(18) 0.0072(18)
C6 0.031(2) 0.028(2) 0.039(3) 0.0068(19) 0.002(2) 0.0057(19)
C24 0.029(2) 0.047(3) 0.034(2) 0.013(2) -0.0088(19) 0.013(2)
C27 0.025(2) 0.037(3) 0.026(2) -0.0016(19) -0.0018(17) 0.0121(19)
C23 0.031(2) 0.035(2) 0.039(3) 0.010(2) -0.001(2) 0.011(2)
C22 0.027(2) 0.033(2) 0.029(2) 0.0072(18) -0.0001(17) 0.0097(18)
C11 0.032(2) 0.035(2) 0.026(2) 0.0076(19) 0.0027(18) 0.0097(19)
C28 0.040(3) 0.028(2) 0.020(2) -0.0001(17) 0.0006(18) 0.0111(19)
B2 0.025(2) 0.019(2) 0.022(2) 0.0002(17) -0.0017(18) 0.0056(17)
B1 0.026(2) 0.028(2) 0.020(2) 0.0012(18) 0.0008(18) 0.0136(19)

loop_
_atom_type_symbol
_atom_type_description
_atom_type_scat_dispersion_real
_atom_type_scat_dispersion_imag
_atom_type_scat_source
C C 0.0181 0.0091 'International Tables Vol C Tables 4.2.6.8 and 6.1.1.4'
H H 0.0000 0.0000 'International Tables Vol C Tables 4.2.6.8 and 6.1.1.4'
B B 0.0090 0.0039 'International Tables Vol C Tables 4.2.6.8 and 6.1.1.4'
Co Co -2.3653 3.6143 'International Tables Vol C Tables 4.2.6.8 and 6.1.1.4'
O O 0.0492 0.0322 'International Tables Vol C Tables 4.2.6.8 and 6.1.1.4'

loop_
_geom_angle_atom_site_label_1
_geom_angle_atom_site_label_2
_geom_angle_atom_site_label_3
_geom_angle
_geom_angle_site_symmetry_1
_geom_angle_site_symmetry_3
_geom_angle_publ_flag
C1 Co1 Co2 52.67(12) . . ?
C1 Co1 C2 38.96(17) . . ?
C2 Co1 Co2 52.04(12) . . ?
C29 Co1 Co2 101.48(14) . . ?
C29 Co1 C1 101.28(19) . . ?
C29 Co1 C2 139.28(19) . . ?
C27 Co1 Co2 149.41(15) . . ?
C27 Co1 C1 103.21(19) . . ?
C27 Co1 C2 97.51(19) . . ?
C27 Co1 C29 101.8(2) . . ?
C27 Co1 C28 101.1(2) . . ?
C28 Co1 Co2 91.89(14) . . ?
C28 Co1 C1 139.73(18) . . ?
C28 Co1 C2 106.39(18) . . ?
C28 Co1 C29 104.6(2) . . ?
C1 Co2 Co1 51.77(12) . . ?
C2 Co2 Co1 52.00(12) . . ?
C2 Co2 C1 38.69(17) . . ?
C31 Co2 Co1 105.26(14) . . ?
C31 Co2 C1 134.13(19) . . ?
C31 Co2 C2 95.44(18) . . ?
C30 Co2 Co1 145.85(16) . . ?
C30 Co2 C1 95.3(2) . . ?
C30 Co2 C2 109.8(2) . . ?
C30 Co2 C31 105.1(2) . . ?
C32 Co2 Co1 91.96(14) . . ?
C32 Co2 C1 114.72(18) . . ?
C32 Co2 C2 142.85(18) . . ?
C32 Co2 C31 103.8(2) . . ?
C32 Co2 C30 95.6(2) . . ?
C26 O2 C20 121.4(3) . . ?
C14 O1 C8 121.3(4) . . ?
C20 C15 C16 115.7(4) . . ?
C20 C15 B2 118.7(4) . . ?
C16 C15 B2 125.6(4) . . ?
Co1 C1 Co2 75.57(15) . . ?
C2 C1 Co1 70.6(3) . . ?
C2 C1 Co2 69.8(2) . . ?
C2 C1 B1 143.6(4) . . ?
B1 C1 Co1 126.0(3) . . ?
B1 C1 Co2 141.1(3) . . ?
O2 C20 C15 122.5(4) . . ?
O2 C20 C19 114.5(4) . . ?
C19 C20 C15 123.0(4) . . ?
O2 C26 C21 123.8(4) . . ?
O2 C26 C25 114.3(4) . . ?
C25 C26 C21 122.0(4) . . ?
Co1 C2 Co2 75.96(15) . . ?
C1 C2 Co1 70.4(2) . . ?
C1 C2 Co2 71.5(3) . . ?
C1 C2 B2 147.0(4) . . ?
B2 C2 Co1 142.2(3) . . ?
B2 C2 Co2 114.2(3) . . ?
C15 C16 H16 118.8 . . ?
C17 C16 C15 122.4(4) . . ?
C17 C16 H16 118.8 . . ?
C8 C3 C4 114.9(4) . . ?
C8 C3 B1 119.0(4) . . ?
C4 C3 B1 126.0(4) . . ?
C26 C21 C22 116.4(4) . . ?
C26 C21 B2 117.6(4) . . ?
C22 C21 B2 126.0(4) . . ?
C14 C9 C10 115.7(4) . . ?
C14 C9 B1 118.5(4) . . ?
C10 C9 B1 125.8(4) . . ?
C20 C19 H19 120.4 . . ?
C18 C19 C20 119.2(4) . . ?
C18 C19 H19 120.4 . . ?
O1 C14 C9 123.7(4) . . ?
O1 C14 C13 113.4(4) . . ?
C13 C14 C9 122.9(4) . . ?
O7 C31 Co2 177.3(4) . . ?
O5 C29 Co1 179.1(4) . . ?
O1 C8 C3 123.0(4) . . ?
O1 C8 C7 113.4(4) . . ?
C3 C8 C7 123.7(4) . . ?
C16 C17 H17 120.2 . . ?
C16 C17 C18 119.6(5) . . ?
C18 C17 H17 120.2 . . ?
C8 C7 H7 120.6 . . ?
C6 C7 C8 118.8(4) . . ?
C6 C7 H7 120.6 . . ?
C14 C13 H13 120.4 . . ?
C12 C13 C14 119.2(5) . . ?
C12 C13 H13 120.4 . . ?
O6 C30 Co2 175.3(4) . . ?
C9 C10 H10 118.9 . . ?
C11 C10 C9 122.2(4) . . ?
C11 C10 H10 118.9 . . ?
C4 C5 H5 120.4 . . ?
C4 C5 C6 119.3(4) . . ?
C6 C5 H5 120.4 . . ?
C26 C25 H25 120.5 . . ?
C24 C25 C26 119.0(4) . . ?
C24 C25 H25 120.5 . . ?
C13 C12 H12 120.0 . . ?
C13 C12 C11 120.0(4) . . ?
C11 C12 H12 120.0 . . ?
C19 C18 C17 120.1(4) . . ?
C19 C18 H18 119.9 . . ?
C17 C18 H18 119.9 . . ?
O8 C32 Co2 177.7(4) . . ?
C3 C4 H4 118.5 . . ?
C5 C4 C3 123.0(4) . . ?
C5 C4 H4 118.5 . . ?
C7 C6 C5 120.4(5) . . ?
C7 C6 H6 119.8 . . ?
C5 C6 H6 119.8 . . ?
C25 C24 H24 119.4 . . ?
C25 C24 C23 121.2(4) . . ?
C23 C24 H24 119.4 . . ?
O3 C27 Co1 177.8(4) . . ?
C24 C23 H23 120.2 . . ?
C22 C23 C24 119.5(5) . . ?
C22 C23 H23 120.2 . . ?
C21 C22 H22 119.0 . . ?
C23 C22 C21 121.9(4) . . ?
C23 C22 H22 119.0 . . ?
C10 C11 C12 119.9(5) . . ?
C10 C11 H11 120.0 . . ?
C12 C11 H11 120.0 . . ?
O4 C28 Co1 177.3(4) . . ?
C15 B2 C2 119.2(4) . . ?
C21 B2 C15 114.5(4) . . ?
C21 B2 C2 126.2(4) . . ?
C1 B1 C3 118.8(4) . . ?
C9 B1 C1 126.8(4) . . ?
C9 B1 C3 114.4(4) . . ?

loop_
_geom_bond_atom_site_label_1
_geom_bond_atom_site_label_2
_geom_bond_distance
_geom_bond_site_symmetry_2
_geom_bond_publ_flag
Co1 Co2 2.4628(9) . ?
Co1 C1 1.998(4) . ?
Co1 C2 2.000(4) . ?
Co1 C29 1.847(5) . ?
Co1 C27 1.796(5) . ?
Co1 C28 1.825(5) . ?
Co2 C1 2.022(4) . ?
Co2 C2 2.002(4) . ?
Co2 C31 1.843(5) . ?
Co2 C30 1.806(5) . ?
Co2 C32 1.789(5) . ?
O2 C20 1.377(5) . ?
O2 C26 1.364(6) . ?
O5 C29 1.130(6) . ?
O1 C14 1.368(6) . ?
O1 C8 1.377(6) . ?
O3 C27 1.142(6) . ?
O8 C32 1.145(6) . ?
O7 C31 1.127(6) . ?
O4 C28 1.131(6) . ?
O6 C30 1.125(6) . ?
C15 C20 1.397(6) . ?
C15 C16 1.407(6) . ?
C15 B2 1.544(6) . ?
C1 C2 1.333(6) . ?
C1 B1 1.537(6) . ?
C20 C19 1.387(6) . ?
C26 C21 1.404(6) . ?
C26 C25 1.403(6) . ?
C2 B2 1.547(6) . ?
C16 H16 0.9500 . ?
C16 C17 1.375(6) . ?
C3 C8 1.393(6) . ?
C3 C4 1.418(6) . ?
C3 B1 1.547(7) . ?
C21 C22 1.412(6) . ?
C21 B2 1.540(6) . ?
C9 C14 1.400(6) . ?
C9 C10 1.415(6) . ?
C9 B1 1.536(6) . ?
C19 H19 0.9500 . ?
C19 C18 1.376(7) . ?
C14 C13 1.391(6) . ?
C8 C7 1.403(7) . ?
C17 H17 0.9500 . ?
C17 C18 1.395(7) . ?
C7 H7 0.9500 . ?
C7 C6 1.369(7) . ?
C13 H13 0.9500 . ?
C13 C12 1.373(7) . ?
C10 H10 0.9500 . ?
C10 C11 1.367(6) . ?
C5 H5 0.9500 . ?
C5 C4 1.375(7) . ?
C5 C6 1.405(7) . ?
C25 H25 0.9500 . ?
C25 C24 1.364(7) . ?
C12 H12 0.9500 . ?
C12 C11 1.403(7) . ?
C18 H18 0.9500 . ?
C4 H4 0.9500 . ?
C6 H6 0.9500 . ?
C24 H24 0.9500 . ?
C24 C23 1.392(7) . ?
C23 H23 0.9500 . ?
C23 C22 1.375(7) . ?
C22 H22 0.9500 . ?
C11 H11 0.9500 . ?

loop_
_geom_torsion_atom_site_label_1
_geom_torsion_atom_site_label_2
_geom_torsion_atom_site_label_3
_geom_torsion_atom_site_label_4
_geom_torsion
_geom_torsion_site_symmetry_1
_geom_torsion_site_symmetry_2
_geom_torsion_site_symmetry_3
_geom_torsion_site_symmetry_4
_geom_torsion_publ_flag
Co1 C1 C2 Co2 81.24(12) . . . . ?
Co1 C1 C2 B2 -172.6(7) . . . . ?
Co1 C1 B1 C3 94.8(4) . . . . ?
Co1 C1 B1 C9 -87.5(5) . . . . ?
Co1 C2 B2 C15 174.0(4) . . . . ?
Co1 C2 B2 C21 -2.7(8) . . . . ?
Co2 C1 C2 Co1 -81.24(12) . . . . ?
Co2 C1 C2 B2 106.2(7) . . . . ?
Co2 C1 B1 C3 -151.1(4) . . . . ?
Co2 C1 B1 C9 26.6(7) . . . . ?
Co2 C2 B2 C15 75.6(4) . . . . ?
Co2 C2 B2 C21 -101.1(4) . . . . ?
O2 C20 C19 C18 -179.7(4) . . . . ?
O2 C26 C21 C22 -178.4(4) . . . . ?
O2 C26 C21 B2 0.5(6) . . . . ?
O2 C26 C25 C24 178.7(4) . . . . ?
O1 C14 C13 C12 178.7(4) . . . . ?
O1 C8 C7 C6 -177.7(4) . . . . ?
C15 C20 C19 C18 1.9(7) . . . . ?
C15 C16 C17 C18 0.8(7) . . . . ?
C1 C2 B2 C15 -17.5(9) . . . . ?
C1 C2 B2 C21 165.8(6) . . . . ?
C20 O2 C26 C21 9.9(6) . . . . ?
C20 O2 C26 C25 -170.6(4) . . . . ?
C20 C15 C16 C17 0.8(7) . . . . ?
C20 C15 B2 C2 -166.6(4) . . . . ?
C20 C15 B2 C21 10.5(6) . . . . ?
C20 C19 C18 C17 -0.2(8) . . . . ?
C26 O2 C20 C15 -9.5(6) . . . . ?
C26 O2 C20 C19 172.1(4) . . . . ?
C26 C21 C22 C23 -1.3(7) . . . . ?
C26 C21 B2 C15 -10.1(6) . . . . ?
C26 C21 B2 C2 166.7(4) . . . . ?
C26 C25 C24 C23 0.5(8) . . . . ?
C2 C1 B1 C3 -12.3(8) . . . . ?
C2 C1 B1 C9 165.4(5) . . . . ?
C16 C15 C20 O2 179.5(4) . . . . ?
C16 C15 C20 C19 -2.1(6) . . . . ?
C16 C15 B2 C2 12.6(7) . . . . ?
C16 C15 B2 C21 -170.3(4) . . . . ?
C16 C17 C18 C19 -1.1(8) . . . . ?
C3 C8 C7 C6 1.9(7) . . . . ?
C21 C26 C25 C24 -1.8(7) . . . . ?
C9 C14 C13 C12 -0.6(7) . . . . ?
C9 C10 C11 C12 -0.2(7) . . . . ?
C14 O1 C8 C3 -4.0(6) . . . . ?
C14 O1 C8 C7 175.5(4) . . . . ?
C14 C9 C10 C11 0.9(6) . . . . ?
C14 C9 B1 C1 -178.6(4) . . . . ?
C14 C9 B1 C3 -0.8(5) . . . . ?
C14 C13 C12 C11 1.3(7) . . . . ?
C8 O1 C14 C9 3.2(6) . . . . ?
C8 O1 C14 C13 -176.1(4) . . . . ?
C8 C3 C4 C5 -0.2(6) . . . . ?
C8 C3 B1 C1 178.0(4) . . . . ?
C8 C3 B1 C9 0.1(6) . . . . ?
C8 C7 C6 C5 -1.3(7) . . . . ?
C13 C12 C11 C10 -0.9(7) . . . . ?
C10 C9 C14 O1 -179.7(4) . . . . ?
C10 C9 C14 C13 -0.5(6) . . . . ?
C10 C9 B1 C1 0.3(7) . . . . ?
C10 C9 B1 C3 178.0(4) . . . . ?
C25 C26 C21 C22 2.2(7) . . . . ?
C25 C26 C21 B2 -179.0(4) . . . . ?
C25 C24 C23 C22 0.4(8) . . . . ?
C4 C3 C8 O1 178.4(4) . . . . ?
C4 C3 C8 C7 -1.1(6) . . . . ?
C4 C3 B1 C1 2.4(6) . . . . ?
C4 C3 B1 C9 -175.6(4) . . . . ?
C4 C5 C6 C7 0.0(7) . . . . ?
C6 C5 C4 C3 0.8(7) . . . . ?
C24 C23 C22 C21 0.1(7) . . . . ?
C22 C21 B2 C15 168.6(4) . . . . ?
C22 C21 B2 C2 -14.5(7) . . . . ?
B2 C15 C20 O2 -1.2(6) . . . . ?
B2 C15 C20 C19 177.2(4) . . . . ?
B2 C15 C16 C17 -178.4(4) . . . . ?
B2 C21 C22 C23 179.9(4) . . . . ?
B1 C1 C2 Co1 125.0(6) . . . . ?
B1 C1 C2 Co2 -153.8(6) . . . . ?
B1 C1 C2 B2 -47.6(11) . . . . ?
B1 C3 C8 O1 2.3(6) . . . . ?
B1 C3 C8 C7 -177.2(4) . . . . ?
B1 C3 C4 C5 175.6(4) . . . . ?
B1 C9 C14 O1 -0.8(6) . . . . ?
B1 C9 C14 C13 178.5(4) . . . . ?
B1 C9 C10 C11 -178.0(4) . . . . ?
